data_9009872
loop_
_publ_author_name
'Willett, Roger D.'

_publ_section_title
;
 Crystal structure and optical properties of (CH3)2NH2CuCl3
;
_journal_issue 1
_journal_name_full 'Journal of Chemical Physics'
_journal_page_first 39
_journal_page_last 42
_journal_paper_doi 10.1063/1.1726475
_journal_volume 44
_journal_year 1966
_chemical_formula_structural '(C H3)2 N H2 Cu Cl3'
_chemical_formula_sum 'C2 H8 Cl3 Cu N'
_chemical_name_systematic 'Dimethylammonium Copper Chloride'
_space_group_IT_number 15
_symmetry_Int_Tables_number 15
_symmetry_space_group_name_Hall '-I 2ya'
_symmetry_space_group_name_H-M 'I 1 2/a 1'
_cell_angle_alpha 90.
_cell_angle_beta 97.5
_cell_angle_gamma 90.
_cell_formula_units_Z 8
_cell_length_a 12.09
_cell_length_b 8.63
_cell_length_c 14.49
_cell_volume 1498.905
_cod_original_cell_volume 1498.9
_cod_original_formula_sum 'C2 H8 Cl3 Cu1 N1'
_cod_database_code 9009872

loop_
_symmetry_equiv_pos_site_id
_symmetry_equiv_pos_as_xyz
1 'x+1/2, -y, z'
2 '-x, -y, -z'
3 '-x+1/2, y, -z'
4 'x, y, z'
5 'x, -y+1/2, z+1/2'
6 '-x+1/2, -y+1/2, -z+1/2'
7 '-x, y+1/2, -z+1/2'
8 'x+1/2, y+1/2, z+1/2'

loop_
_atom_site_aniso_label
_atom_site_aniso_type_symbol
_atom_site_aniso_B_11
_atom_site_aniso_B_22
_atom_site_aniso_B_33
_atom_site_aniso_B_12
_atom_site_aniso_B_13
_atom_site_aniso_B_23
Cu1 Cu2+ 0.0030(3) 0.0090(3) 0.0042(1) -0.0004(2) -0.0003(1) 0.0004(1)
Cl1 Cl1- 0.0057(8) 0.0107(8) 0.0083(3) -0.0005(4) -0.0003(3) -0.0015(3)
Cl2 Cl1- 0.0047(7) 0.0084(7) 0.0063(2) -0.0006(4) -0.0010(3) 0.0016(3)
Cl3 Cl1- 0.0057(8) 0.0125(8) 0.0049(2) -0.0006(4) -0.0012(3) 0.0004(3)
N1 N3- 0.011(4) 0.016(3) 0.012(1) 0 0.0010 0
C1 C4+ 0.006(3) 0.013(3) 0.004(1) 0 0.0004 0
C2 C4+ 0.014(4) 0.004(3) 0.014(1) 0 0.0008 0

loop_
_atom_site_label
_atom_site_type_symbol
_atom_site_symmetry_multiplicity
_atom_site_Wyckoff_symbol
_atom_site_fract_x
_atom_site_fract_y
_atom_site_fract_z
_atom_site_occupancy
_atom_site_attached_hydrogens
Cu1 Cu2+ 8 f 0.1137(2) 0.1165(2) 0.0341(1) 1. 0
Cl1 Cl1- 8 f 0.1148(5) 0.3717(5) 0.0655(4) 1. 0
Cl2 Cl1- 8 f 0.0650(5) -0.1395(4) 0.0499(3) 1. 0
Cl3 Cl1- 8 f 0.2842(5) 0.0803(5) 0.1221(3) 1. 0
N1 N3- 8 f 0.132(2) 0.022(2) 0.354(1) 1. 2
C1 C4+ 8 f 0.051(2) 0.086(2) 0.282(1) 1. 3
C2 C4+ 8 f 0.177(3) 0.864(2) 0.342(1) 1. 3

loop_
_atom_type_symbol
_atom_type_oxidation_number
C4+ 4
Cl1- -1
Cu2+ 2
H1- -1
H1+ 1
N3- -3

loop_
_cod_related_entry_id
_cod_related_entry_database
_cod_related_entry_code
1 MPOD 1000324
